data_7115323
loop_
_publ_author_name
'P.-F. Koh'
'P. Wang'
'J.-M. Huang'
'T.-P. Loh'

_publ_section_title
;
 Biomass derived furfural-based facile synthesis of protected
 (2S)-phenyl-3-piperidone, a common intermediate for many drugs
;
_journal_name_full Chem.Commun.
_journal_page_first 8324
_journal_paper_doi 10.1039/C4cc02645D
_journal_volume 50
_journal_year 2014
_chemical_formula_moiety '2(C21 H22 F3 N O3), C4 H8 O2'
_chemical_formula_sum 'C23 H26 F3 N O4'
_chemical_formula_weight 437.45
_chemical_name_systematic
;
?
;
_space_group_IT_number 2
_symmetry_cell_setting triclinic
_symmetry_space_group_name_Hall '-P 1'
_symmetry_space_group_name_H-M 'P -1'
_atom_sites_solution_hydrogens geom
_atom_sites_solution_primary direct
_atom_sites_solution_secondary difmap
_audit_creation_method SHELXL-97
_cell_angle_alpha 83.347(3)
_cell_angle_beta 80.714(2)
_cell_angle_gamma 83.780(2)
_cell_formula_units_Z 4
_cell_length_a 12.6844(10)
_cell_length_b 13.0079(9)
_cell_length_c 13.5817(10)
_cell_measurement_reflns_used 6518
_cell_measurement_temperature 103(2)
_cell_measurement_theta_max 27.88
_cell_measurement_theta_min 2.77
_cell_volume 2187.5(3)
_computing_cell_refinement 'Bruker SAINT'
_computing_data_collection 'Bruker APEX2'
_computing_data_reduction 'Bruker SAINT'
_computing_molecular_graphics 'Bruker SHELXTL'
_computing_publication_material 'Bruker SHELXTL'
_computing_structure_refinement 'SHELXL-97 (Sheldrick, 2008)'
_computing_structure_solution 'SHELXS-97 (Sheldrick, 2008)'
_diffrn_ambient_temperature 103(2)
_diffrn_measured_fraction_theta_full 0.978
_diffrn_measured_fraction_theta_max 0.975
_diffrn_measurement_device_type 'Bruker APEX-II CCD'
_diffrn_measurement_method '\f and \w scans'
_diffrn_radiation_monochromator graphite
_diffrn_radiation_source 'fine-focus sealed tube'
_diffrn_radiation_type MoK\a
_diffrn_radiation_wavelength 0.71073
_diffrn_reflns_av_R_equivalents 0.0519
_diffrn_reflns_av_sigmaI/netI 0.0617
_diffrn_reflns_limit_h_max 16
_diffrn_reflns_limit_h_min -16
_diffrn_reflns_limit_k_max 17
_diffrn_reflns_limit_k_min -9
_diffrn_reflns_limit_l_max 18
_diffrn_reflns_limit_l_min -17
_diffrn_reflns_number 32539
_diffrn_reflns_theta_full 25.00
_diffrn_reflns_theta_max 28.37
_diffrn_reflns_theta_min 1.53
_exptl_absorpt_coefficient_mu 0.107
_exptl_absorpt_correction_T_max 0.9810
_exptl_absorpt_correction_T_min 0.9585
_exptl_absorpt_correction_type multi-scan
_exptl_absorpt_process_details sadabs
_exptl_crystal_colour colourless
_exptl_crystal_density_diffrn 1.328
_exptl_crystal_density_method 'not measured'
_exptl_crystal_description block
_exptl_crystal_F_000 920
_exptl_crystal_size_max 0.40
_exptl_crystal_size_mid 0.24
_exptl_crystal_size_min 0.18
_refine_diff_density_max 0.454
_refine_diff_density_min -0.452
_refine_diff_density_rms 0.101
_refine_ls_extinction_method none
_refine_ls_goodness_of_fit_ref 1.031
_refine_ls_hydrogen_treatment mixed
_refine_ls_matrix_type full
_refine_ls_number_parameters 568
_refine_ls_number_reflns 10671
_refine_ls_number_restraints 0
_refine_ls_restrained_S_all 1.031
_refine_ls_R_factor_all 0.0857
_refine_ls_R_factor_gt 0.0515
_refine_ls_shift/su_max 0.001
_refine_ls_shift/su_mean 0.000
_refine_ls_structure_factor_coef Fsqd
_refine_ls_weighting_details 'calc w=1/[\s^2^(Fo^2^)+(0.0963P)^2^+0.0000P] where P=(Fo^2^+2Fc^2^)/3'
_refine_ls_weighting_scheme calc
_refine_ls_wR_factor_gt 0.1386
_refine_ls_wR_factor_ref 0.1710
_reflns_number_gt 7221
_reflns_number_total 10671
_reflns_threshold_expression >2sigma(I)
_cod_data_source_file c4cc02645d2.cif
_cod_data_source_block ltp245
_cod_original_sg_symbol_H-M P-1
_cod_database_code 7115323

loop_
_symmetry_equiv_pos_as_xyz
'x, y, z'
'-x, -y, -z'

loop_
_atom_site_label
_atom_site_type_symbol
_atom_site_fract_x
_atom_site_fract_y
_atom_site_fract_z
_atom_site_U_iso_or_equiv
_atom_site_adp_type
_atom_site_occupancy
_atom_site_symmetry_multiplicity
_atom_site_calc_flag
_atom_site_refinement_flags
C1 C 1.06914(14) 0.91493(14) 0.85056(14) 0.0181(4) Uani 1 1 d .
H1A H 1.0876 0.9503 0.7823 0.022 Uiso 1 1 calc R
H1B H 1.0770 0.9627 0.9001 0.022 Uiso 1 1 calc R
C2 C 0.95406(14) 0.88344(14) 0.86638(14) 0.0167(4) Uani 1 1 d .
H2 H 0.9284 0.8713 0.9400 0.020 Uiso 1 1 calc R
C3 C 0.97257(15) 0.77815(14) 0.82178(14) 0.0197(4) Uani 1 1 d .
H3A H 0.9175 0.7316 0.8544 0.024 Uiso 1 1 calc R
H3B H 0.9704 0.7878 0.7487 0.024 Uiso 1 1 calc R
C4 C 1.08436(14) 0.73365(14) 0.84339(14) 0.0172(4) Uani 1 1 d .
C5 C 1.07999(14) 0.65393(14) 0.93766(13) 0.0168(4) Uani 1 1 d .
H5 H 1.0443 0.5937 0.9231 0.020 Uiso 1 1 calc R
C6 C 1.25453(15) 0.56685(15) 0.87129(14) 0.0222(4) Uani 1 1 d .
H6A H 1.2230 0.5036 0.8602 0.027 Uiso 1 1 calc R
H6B H 1.3277 0.5455 0.8871 0.027 Uiso 1 1 calc R
C7 C 1.26221(15) 0.63996(15) 0.77547(14) 0.0217(4) Uani 1 1 d .
H7A H 1.2996 0.6021 0.7188 0.026 Uiso 1 1 calc R
H7B H 1.3047 0.6977 0.7819 0.026 Uiso 1 1 calc R
C8 C 1.15053(15) 0.68390(15) 0.75408(14) 0.0211(4) Uani 1 1 d .
H8A H 1.1577 0.7365 0.6952 0.025 Uiso 1 1 calc R
H8B H 1.1124 0.6272 0.7374 0.025 Uiso 1 1 calc R
C9 C 0.87650(14) 0.96305(14) 0.81993(14) 0.0170(4) Uani 1 1 d .
C10 C 0.79232(14) 1.01544(14) 0.88063(14) 0.0179(4) Uani 1 1 d .
C11 C 0.72337(15) 1.09251(15) 0.83768(15) 0.0228(4) Uani 1 1 d .
H11 H 0.6665 1.1275 0.8793 0.027 Uiso 1 1 calc R
C12 C 0.73727(15) 1.11838(15) 0.73476(15) 0.0233(4) Uani 1 1 d .
H12 H 0.6912 1.1716 0.7055 0.028 Uiso 1 1 calc R
C13 C 0.81898(15) 1.06557(15) 0.67574(14) 0.0214(4) Uani 1 1 d .
C14 C 0.77924(17) 1.05808(17) 0.51330(15) 0.0272(4) Uani 1 1 d .
C15 C 0.88799(14) 0.98936(15) 0.71647(14) 0.0190(4) Uani 1 1 d .
H15 H 0.9438 0.9544 0.6738 0.023 Uiso 1 1 calc R
C16 C 1.01576(14) 0.69418(14) 1.03134(13) 0.0172(4) Uani 1 1 d .
C17 C 0.91432(15) 0.66232(15) 1.06730(14) 0.0207(4) Uani 1 1 d .
H17 H 0.8843 0.6177 1.0308 0.025 Uiso 1 1 calc R
C18 C 0.85660(16) 0.69456(16) 1.15515(15) 0.0253(4) Uani 1 1 d .
H18 H 0.7875 0.6717 1.1788 0.030 Uiso 1 1 calc R
C19 C 0.89854(16) 0.75973(16) 1.20889(15) 0.0258(4) Uani 1 1 d .
H19 H 0.8588 0.7813 1.2697 0.031 Uiso 1 1 calc R
C20 C 0.99903(16) 0.79371(15) 1.17380(15) 0.0236(4) Uani 1 1 d .
H20 H 1.0279 0.8394 1.2100 0.028 Uiso 1 1 calc R
C22 C 1.05706(15) 0.76102(14) 1.08611(14) 0.0201(4) Uani 1 1 d .
H22 H 1.1260 0.7842 1.0626 0.024 Uiso 1 1 calc R
C23 C 0.55775(14) 0.67899(15) 0.74254(15) 0.0221(4) Uani 1 1 d .
H23A H 0.5809 0.6739 0.6700 0.027 Uiso 1 1 calc R
H23B H 0.5280 0.6133 0.7730 0.027 Uiso 1 1 calc R
C24 C 0.65275(14) 0.69871(14) 0.79285(14) 0.0188(4) Uani 1 1 d .
H24 H 0.6368 0.6769 0.8664 0.023 Uiso 1 1 calc R
C25 C 0.64853(14) 0.81803(14) 0.77625(15) 0.0194(4) Uani 1 1 d .
H25A H 0.6760 0.8461 0.8310 0.023 Uiso 1 1 calc R
H25B H 0.6917 0.8408 0.7115 0.023 Uiso 1 1 calc R
C26 C 0.52944(14) 0.85430(14) 0.77596(14) 0.0177(4) Uani 1 1 d .
C27 C 0.47233(14) 0.88942(14) 0.87801(14) 0.0175(4) Uani 1 1 d .
H27 H 0.5062 0.9519 0.8899 0.021 Uiso 1 1 calc R
C28 C 0.33987(15) 1.00385(15) 0.79473(14) 0.0212(4) Uani 1 1 d .
H28A H 0.3699 1.0674 0.8074 0.025 Uiso 1 1 calc R
H28B H 0.2619 1.0206 0.7946 0.025 Uiso 1 1 calc R
C29 C 0.39167(16) 0.97248(16) 0.69267(15) 0.0237(4) Uani 1 1 d .
H29A H 0.3823 1.0315 0.6409 0.028 Uiso 1 1 calc R
H29B H 0.3564 0.9138 0.6761 0.028 Uiso 1 1 calc R
C30 C 0.51098(16) 0.94035(15) 0.69270(15) 0.0236(4) Uani 1 1 d .
H30A H 0.5429 0.9159 0.6271 0.028 Uiso 1 1 calc R
H30B H 0.5474 1.0014 0.7018 0.028 Uiso 1 1 calc R
C31 C 0.75612(14) 0.64065(14) 0.75022(14) 0.0178(4) Uani 1 1 d .
C32 C 0.80527(14) 0.55910(14) 0.80926(14) 0.0177(4) Uani 1 1 d .
C33 C 0.89928(15) 0.50255(15) 0.76824(15) 0.0211(4) Uani 1 1 d .
H33 H 0.9319 0.4471 0.8082 0.025 Uiso 1 1 calc R
C34 C 0.94506(15) 0.52710(15) 0.66944(14) 0.0214(4) Uani 1 1 d .
H34 H 1.0087 0.4889 0.6413 0.026 Uiso 1 1 calc R
C35 C 0.89640(15) 0.60780(15) 0.61316(14) 0.0204(4) Uani 1 1 d .
C36 C 1.00764(16) 0.70451(17) 0.49158(15) 0.0260(4) Uani 1 1 d .
C37 C 0.80303(14) 0.66354(15) 0.65144(14) 0.0197(4) Uani 1 1 d .
H37 H 0.7706 0.7178 0.6101 0.024 Uiso 1 1 calc R
C38 C 0.48568(14) 0.80843(14) 0.96562(14) 0.0182(4) Uani 1 1 d .
C39 C 0.42981(15) 0.71968(15) 0.98219(15) 0.0220(4) Uani 1 1 d .
H39 H 0.3827 0.7095 0.9371 0.026 Uiso 1 1 calc R
C40 C 0.44156(16) 0.64652(16) 1.06263(15) 0.0261(4) Uani 1 1 d .
H40 H 0.4029 0.5866 1.0724 0.031 Uiso 1 1 calc R
C41 C 0.50976(17) 0.66027(17) 1.12932(15) 0.0278(5) Uani 1 1 d .
H41 H 0.5174 0.6106 1.1854 0.033 Uiso 1 1 calc R
C42 C 0.56651(16) 0.74710(16) 1.11331(16) 0.0273(5) Uani 1 1 d .
H42 H 0.6140 0.7564 1.1583 0.033 Uiso 1 1 calc R
C43 C 0.55504(15) 0.82072(15) 1.03255(15) 0.0225(4) Uani 1 1 d .
H43 H 0.5947 0.8800 1.0226 0.027 Uiso 1 1 calc R
C44 C 0.3269(2) 0.5754(2) 0.39974(19) 0.0433(6) Uani 1 1 d .
H44A H 0.2873 0.5357 0.3633 0.065 Uiso 1 1 calc R
H44B H 0.4010 0.5773 0.3656 0.065 Uiso 1 1 calc R
H44C H 0.2925 0.6464 0.4019 0.065 Uiso 1 1 calc R
C45 C 0.3269(2) 0.52459(19) 0.50428(19) 0.0425(6) Uani 1 1 d .
H45A H 0.3654 0.5648 0.5423 0.051 Uiso 1 1 calc R
H45B H 0.2523 0.5212 0.5392 0.051 Uiso 1 1 calc R
C46 C 0.3883(2) 0.3627(2) 0.58395(19) 0.0388(6) Uani 1 1 d .
C47 C 0.4424(3) 0.2569(2) 0.5665(3) 0.0741(10) Uani 1 1 d .
H47A H 0.3915 0.2144 0.5468 0.111 Uiso 1 1 calc R
H47B H 0.4671 0.2238 0.6283 0.111 Uiso 1 1 calc R
H47C H 0.5039 0.2631 0.5131 0.111 Uiso 1 1 calc R
F1 F 0.82022(11) 1.07956(12) 0.41898(9) 0.0397(3) Uani 1 1 d .
F2 F 0.67817(10) 1.10129(13) 0.52615(10) 0.0470(4) Uani 1 1 d .
F3 F 0.77175(12) 0.95644(11) 0.53075(10) 0.0450(4) Uani 1 1 d .
F4 F 1.09558(11) 0.67792(14) 0.53310(10) 0.0538(4) Uani 1 1 d .
F5 F 0.96657(14) 0.79386(11) 0.52584(13) 0.0642(5) Uani 1 1 d .
F6 F 1.03780(10) 0.72001(11) 0.39462(9) 0.0374(3) Uani 1 1 d .
N1 N 1.18900(12) 0.61345(12) 0.95809(12) 0.0192(3) Uani 1 1 d .
H1N H 1.2236(18) 0.6687(18) 0.9697(16) 0.029 Uiso 1 1 d .
N2 N 0.35689(12) 0.92135(13) 0.87666(12) 0.0196(3) Uani 1 1 d .
H2N H 0.3240(18) 0.8642(18) 0.8674(16) 0.029 Uiso 1 1 d .
O1 O 1.13745(10) 0.82078(9) 0.86360(10) 0.0178(3) Uani 1 1 d .
O2 O 0.78153(11) 0.98816(11) 0.98078(10) 0.0231(3) Uani 1 1 d .
H2C H 0.7351 1.0298 1.0103 0.035 Uiso 1 1 calc R
O3 O 0.83983(11) 1.09382(11) 0.57068(10) 0.0267(3) Uani 1 1 d .
O4 O 0.47916(10) 0.76505(10) 0.75807(10) 0.0200(3) Uani 1 1 d .
O5 O 0.75853(11) 0.53946(11) 0.90544(10) 0.0242(3) Uani 1 1 d .
H5A H 0.7944 0.4900 0.9339 0.036 Uiso 1 1 calc R
O6 O 0.93933(11) 0.63092(11) 0.51070(10) 0.0239(3) Uani 1 1 d .
O7 O 0.38008(14) 0.42073(13) 0.49745(12) 0.0404(4) Uani 1 1 d .
O8 O 0.35662(15) 0.39340(16) 0.66490(13) 0.0513(5) Uani 1 1 d .

loop_
_atom_site_aniso_label
_atom_site_aniso_U_11
_atom_site_aniso_U_22
_atom_site_aniso_U_33
_atom_site_aniso_U_23
_atom_site_aniso_U_13
_atom_site_aniso_U_12
C1 0.0175(9) 0.0146(9) 0.0228(10) -0.0008(7) -0.0047(7) -0.0025(7)
C2 0.0162(9) 0.0157(9) 0.0189(9) -0.0015(7) -0.0035(7) -0.0032(7)
C3 0.0196(9) 0.0164(9) 0.0247(10) -0.0015(7) -0.0073(8) -0.0041(7)
C4 0.0179(9) 0.0134(9) 0.0221(10) -0.0016(7) -0.0059(7) -0.0055(7)
C5 0.0166(9) 0.0138(9) 0.0205(9) -0.0019(7) -0.0019(7) -0.0044(7)
C6 0.0206(9) 0.0178(9) 0.0270(11) -0.0041(8) 0.0012(8) -0.0012(7)
C7 0.0207(9) 0.0207(10) 0.0231(10) -0.0060(8) 0.0026(8) -0.0044(8)
C8 0.0251(10) 0.0209(10) 0.0183(9) -0.0026(7) -0.0027(8) -0.0064(8)
C9 0.0146(8) 0.0159(9) 0.0215(9) -0.0007(7) -0.0049(7) -0.0042(7)
C10 0.0183(9) 0.0174(9) 0.0191(9) -0.0022(7) -0.0039(7) -0.0048(7)
C11 0.0190(9) 0.0214(10) 0.0284(11) -0.0042(8) -0.0037(8) -0.0014(8)
C12 0.0218(10) 0.0194(10) 0.0295(11) 0.0014(8) -0.0096(8) -0.0007(8)
C13 0.0224(9) 0.0228(10) 0.0197(10) 0.0030(7) -0.0058(8) -0.0068(8)
C14 0.0271(11) 0.0329(12) 0.0215(10) 0.0017(8) -0.0056(8) -0.0045(9)
C15 0.0165(9) 0.0197(9) 0.0210(9) -0.0014(7) -0.0027(7) -0.0043(7)
C16 0.0189(9) 0.0128(8) 0.0197(9) 0.0011(7) -0.0046(7) -0.0008(7)
C17 0.0194(9) 0.0187(9) 0.0240(10) -0.0007(7) -0.0038(8) -0.0033(7)
C18 0.0184(9) 0.0249(10) 0.0303(11) 0.0000(8) 0.0012(8) -0.0023(8)
C19 0.0272(10) 0.0238(10) 0.0237(10) -0.0039(8) 0.0035(8) 0.0008(8)
C20 0.0309(11) 0.0175(10) 0.0235(10) -0.0020(8) -0.0058(8) -0.0047(8)
C22 0.0204(9) 0.0176(9) 0.0224(10) 0.0015(7) -0.0044(7) -0.0044(7)
C23 0.0175(9) 0.0188(10) 0.0306(11) -0.0068(8) -0.0019(8) -0.0026(7)
C24 0.0166(9) 0.0179(9) 0.0215(10) -0.0022(7) -0.0009(7) -0.0019(7)
C25 0.0155(9) 0.0176(9) 0.0254(10) -0.0043(7) -0.0005(7) -0.0041(7)
C26 0.0156(9) 0.0153(9) 0.0227(10) -0.0031(7) -0.0015(7) -0.0049(7)
C27 0.0143(8) 0.0165(9) 0.0226(10) -0.0037(7) -0.0039(7) -0.0022(7)
C28 0.0213(9) 0.0176(9) 0.0247(10) 0.0007(8) -0.0066(8) -0.0005(7)
C29 0.0262(10) 0.0216(10) 0.0230(10) 0.0011(8) -0.0065(8) -0.0005(8)
C30 0.0250(10) 0.0212(10) 0.0233(10) -0.0006(8) -0.0003(8) -0.0032(8)
C31 0.0167(9) 0.0160(9) 0.0215(10) -0.0031(7) -0.0035(7) -0.0031(7)
C32 0.0169(9) 0.0160(9) 0.0206(9) -0.0017(7) -0.0015(7) -0.0055(7)
C33 0.0196(9) 0.0162(9) 0.0274(10) -0.0010(8) -0.0044(8) -0.0007(7)
C34 0.0180(9) 0.0199(10) 0.0263(10) -0.0069(8) -0.0009(8) -0.0006(7)
C35 0.0214(9) 0.0221(10) 0.0180(9) -0.0027(7) -0.0010(7) -0.0053(8)
C36 0.0260(10) 0.0295(11) 0.0210(10) -0.0023(8) 0.0018(8) -0.0045(9)
C37 0.0187(9) 0.0176(9) 0.0233(10) -0.0018(7) -0.0044(7) -0.0015(7)
C38 0.0149(9) 0.0179(9) 0.0211(10) -0.0040(7) -0.0013(7) 0.0009(7)
C39 0.0174(9) 0.0251(10) 0.0242(10) -0.0029(8) -0.0037(8) -0.0038(8)
C40 0.0247(10) 0.0238(10) 0.0293(11) -0.0005(8) -0.0019(8) -0.0054(8)
C41 0.0312(11) 0.0261(11) 0.0240(11) 0.0009(8) -0.0045(9) 0.0034(9)
C42 0.0277(11) 0.0284(11) 0.0281(11) -0.0061(9) -0.0124(9) 0.0038(9)
C43 0.0205(9) 0.0197(10) 0.0281(11) -0.0057(8) -0.0046(8) 0.0001(8)
C44 0.0541(16) 0.0328(13) 0.0422(15) 0.0031(11) -0.0067(12) -0.0087(12)
C45 0.0556(16) 0.0295(13) 0.0376(14) -0.0039(10) 0.0009(12) 0.0067(11)
C46 0.0427(14) 0.0384(14) 0.0363(14) 0.0027(11) -0.0106(11) -0.0077(11)
C47 0.115(3) 0.0374(17) 0.070(2) 0.0011(15) -0.030(2) 0.0100(18)
F1 0.0396(8) 0.0585(9) 0.0211(7) 0.0048(6) -0.0053(6) -0.0125(7)
F2 0.0292(7) 0.0749(11) 0.0383(8) -0.0085(7) -0.0146(6) 0.0068(7)
F3 0.0709(10) 0.0334(8) 0.0349(8) -0.0015(6) -0.0131(7) -0.0181(7)
F4 0.0375(8) 0.0898(13) 0.0368(8) 0.0167(8) -0.0143(6) -0.0292(8)
F5 0.0727(11) 0.0276(8) 0.0799(12) -0.0164(8) 0.0414(9) -0.0168(8)
F6 0.0407(8) 0.0509(9) 0.0201(6) 0.0031(6) 0.0005(5) -0.0172(6)
N1 0.0172(8) 0.0172(8) 0.0229(8) -0.0022(6) -0.0016(6) -0.0021(6)
N2 0.0159(8) 0.0185(8) 0.0247(9) -0.0020(6) -0.0046(6) -0.0011(6)
O1 0.0164(6) 0.0124(6) 0.0258(7) -0.0010(5) -0.0059(5) -0.0038(5)
O2 0.0231(7) 0.0251(7) 0.0196(7) -0.0036(6) -0.0014(5) 0.0043(6)
O3 0.0274(7) 0.0324(8) 0.0207(7) 0.0079(6) -0.0070(6) -0.0108(6)
O4 0.0161(6) 0.0162(7) 0.0294(7) -0.0054(5) -0.0046(5) -0.0030(5)
O5 0.0231(7) 0.0222(7) 0.0236(7) 0.0034(6) 0.0004(6) 0.0023(6)
O6 0.0245(7) 0.0285(8) 0.0184(7) -0.0026(6) 0.0004(5) -0.0065(6)
O7 0.0601(11) 0.0282(9) 0.0317(9) -0.0036(7) -0.0083(8) 0.0038(8)
O8 0.0587(12) 0.0595(13) 0.0316(10) 0.0062(9) -0.0044(9) -0.0026(10)

loop_
_atom_type_symbol
_atom_type_description
_atom_type_scat_dispersion_real
_atom_type_scat_dispersion_imag
_atom_type_scat_source
C C 0.0033 0.0016 'International Tables Vol C Tables 4.2.6.8 and 6.1.1.4'
H H 0.0000 0.0000 'International Tables Vol C Tables 4.2.6.8 and 6.1.1.4'
N N 0.0061 0.0033 'International Tables Vol C Tables 4.2.6.8 and 6.1.1.4'
O O 0.0106 0.0060 'International Tables Vol C Tables 4.2.6.8 and 6.1.1.4'
F F 0.0171 0.0103 'International Tables Vol C Tables 4.2.6.8 and 6.1.1.4'

loop_
_geom_angle_atom_site_label_1
_geom_angle_atom_site_label_2
_geom_angle_atom_site_label_3
_geom_angle
O1 C1 C2 106.41(14)
O1 C1 H1A 110.4
C2 C1 H1A 110.4
O1 C1 H1B 110.4
C2 C1 H1B 110.4
H1A C1 H1B 108.6
C9 C2 C1 113.65(15)
C9 C2 C3 115.40(15)
C1 C2 C3 100.72(14)
C9 C2 H2 108.9
C1 C2 H2 108.9
C3 C2 H2 108.9
C4 C3 C2 104.46(14)
C4 C3 H3A 110.9
C2 C3 H3A 110.9
C4 C3 H3B 110.9
C2 C3 H3B 110.9
H3A C3 H3B 108.9
O1 C4 C8 108.94(14)
O1 C4 C3 106.33(14)
C8 C4 C3 112.05(15)
O1 C4 C5 107.37(13)
C8 C4 C5 109.38(15)
C3 C4 C5 112.56(15)
N1 C5 C16 109.21(14)
N1 C5 C4 111.56(14)
C16 C5 C4 114.33(15)
N1 C5 H5 107.1
C16 C5 H5 107.1
C4 C5 H5 107.1
N1 C6 C7 113.27(16)
N1 C6 H6A 108.9
C7 C6 H6A 108.9
N1 C6 H6B 108.9
C7 C6 H6B 108.9
H6A C6 H6B 107.7
C6 C7 C8 110.67(15)
C6 C7 H7A 109.5
C8 C7 H7A 109.5
C6 C7 H7B 109.5
C8 C7 H7B 109.5
H7A C7 H7B 108.1
C4 C8 C7 112.05(15)
C4 C8 H8A 109.2
C7 C8 H8A 109.2
C4 C8 H8B 109.2
C7 C8 H8B 109.2
H8A C8 H8B 107.9
C15 C9 C10 118.22(17)
C15 C9 C2 121.33(16)
C10 C9 C2 120.42(16)
O2 C10 C11 122.22(17)
O2 C10 C9 117.48(16)
C11 C10 C9 120.30(17)
C12 C11 C10 120.47(18)
C12 C11 H11 119.8
C10 C11 H11 119.8
C13 C12 C11 118.82(18)
C13 C12 H12 120.6
C11 C12 H12 120.6
C12 C13 C15 121.70(18)
C12 C13 O3 120.54(17)
C15 C13 O3 117.59(17)
F1 C14 F3 108.62(17)
F1 C14 O3 108.60(17)
F3 C14 O3 113.62(17)
F1 C14 F2 107.87(17)
F3 C14 F2 105.21(17)
O3 C14 F2 112.68(18)
C13 C15 C9 120.48(18)
C13 C15 H15 119.8
C9 C15 H15 119.8
C17 C16 C22 118.09(17)
C17 C16 C5 120.19(16)
C22 C16 C5 121.69(16)
C18 C17 C16 120.96(18)
C18 C17 H17 119.5
C16 C17 H17 119.5
C19 C18 C17 120.41(18)
C19 C18 H18 119.8
C17 C18 H18 119.8
C18 C19 C20 119.69(19)
C18 C19 H19 120.2
C20 C19 H19 120.2
C22 C20 C19 119.90(18)
C22 C20 H20 120.0
C19 C20 H20 120.0
C20 C22 C16 120.94(17)
C20 C22 H22 119.5
C16 C22 H22 119.5
O4 C23 C24 106.58(14)
O4 C23 H23A 110.4
C24 C23 H23A 110.4
O4 C23 H23B 110.4
C24 C23 H23B 110.4
H23A C23 H23B 108.6
C31 C24 C23 112.47(15)
C31 C24 C25 115.96(15)
C23 C24 C25 100.91(15)
C31 C24 H24 109.0
C23 C24 H24 109.0
C25 C24 H24 109.0
C26 C25 C24 104.71(14)
C26 C25 H25A 110.8
C24 C25 H25A 110.8
C26 C25 H25B 110.8
C24 C25 H25B 110.8
H25A C25 H25B 108.9
O4 C26 C30 107.91(14)
O4 C26 C25 106.26(14)
C30 C26 C25 112.77(15)
O4 C26 C27 107.10(14)
C30 C26 C27 109.43(15)
C25 C26 C27 113.04(15)
N2 C27 C38 109.68(15)
N2 C27 C26 112.01(14)
C38 C27 C26 113.32(15)
N2 C27 H27 107.2
C38 C27 H27 107.2
C26 C27 H27 107.2
N2 C28 C29 112.53(16)
N2 C28 H28A 109.1
C29 C28 H28A 109.1
N2 C28 H28B 109.1
C29 C28 H28B 109.1
H28A C28 H28B 107.8
C28 C29 C30 110.14(15)
C28 C29 H29A 109.6
C30 C29 H29A 109.6
C28 C29 H29B 109.6
C30 C29 H29B 109.6
H29A C29 H29B 108.1
C26 C30 C29 111.44(16)
C26 C30 H30A 109.3
C29 C30 H30A 109.3
C26 C30 H30B 109.3
C29 C30 H30B 109.3
H30A C30 H30B 108.0
C37 C31 C32 118.56(16)
C37 C31 C24 121.20(16)
C32 C31 C24 120.20(16)
O5 C32 C33 122.66(17)
O5 C32 C31 117.23(16)
C33 C32 C31 120.11(17)
C34 C33 C32 120.35(18)
C34 C33 H33 119.8
C32 C33 H33 119.8
C35 C34 C33 118.70(17)
C35 C34 H34 120.7
C33 C34 H34 120.7
C34 C35 C37 121.98(18)
C34 C35 O6 119.44(17)
C37 C35 O6 118.46(17)
F6 C36 F5 109.12(18)
F6 C36 F4 107.16(16)
F5 C36 F4 105.44(18)
F6 C36 O6 109.12(16)
F5 C36 O6 113.27(17)
F4 C36 O6 112.50(18)
C35 C37 C31 120.28(18)
C35 C37 H37 119.9
C31 C37 H37 119.9
C43 C38 C39 118.00(18)
C43 C38 C27 120.42(17)
C39 C38 C27 121.58(16)
C40 C39 C38 121.36(17)
C40 C39 H39 119.3
C38 C39 H39 119.3
C39 C40 C41 120.08(19)
C39 C40 H40 120.0
C41 C40 H40 120.0
C42 C41 C40 119.2(2)
C42 C41 H41 120.4
C40 C41 H41 120.4
C41 C42 C43 120.87(18)
C41 C42 H42 119.6
C43 C42 H42 119.6
C42 C43 C38 120.44(19)
C42 C43 H43 119.8
C38 C43 H43 119.8
C45 C44 H44A 109.5
C45 C44 H44B 109.5
H44A C44 H44B 109.5
C45 C44 H44C 109.5
H44A C44 H44C 109.5
H44B C44 H44C 109.5
O7 C45 C44 107.49(19)
O7 C45 H45A 110.2
C44 C45 H45A 110.2
O7 C45 H45B 110.2
C44 C45 H45B 110.2
H45A C45 H45B 108.5
O8 C46 O7 123.4(2)
O8 C46 C47 125.4(2)
O7 C46 C47 111.2(2)
C46 C47 H47A 109.5
C46 C47 H47B 109.5
H47A C47 H47B 109.5
C46 C47 H47C 109.5
H47A C47 H47C 109.5
H47B C47 H47C 109.5
C6 N1 C5 112.23(14)
C6 N1 H1N 106.7(14)
C5 N1 H1N 108.0(14)
C28 N2 C27 111.71(15)
C28 N2 H2N 108.8(14)
C27 N2 H2N 108.4(14)
C1 O1 C4 109.57(13)
C10 O2 H2C 109.5
C14 O3 C13 117.80(15)
C23 O4 C26 110.13(13)
C32 O5 H5A 109.5
C36 O6 C35 115.77(14)
C46 O7 C45 116.49(19)

loop_
_geom_bond_atom_site_label_1
_geom_bond_atom_site_label_2
_geom_bond_distance
C1 O1 1.432(2)
C1 C2 1.534(2)
C1 H1A 0.9900
C1 H1B 0.9900
C2 C9 1.505(2)
C2 C3 1.541(2)
C2 H2 1.0000
C3 C4 1.533(2)
C3 H3A 0.9900
C3 H3B 0.9900
C4 O1 1.453(2)
C4 C8 1.526(3)
C4 C5 1.549(3)
C5 N1 1.483(2)
C5 C16 1.511(2)
C5 H5 1.0000
C6 N1 1.479(2)
C6 C7 1.517(3)
C6 H6A 0.9900
C6 H6B 0.9900
C7 C8 1.529(3)
C7 H7A 0.9900
C7 H7B 0.9900
C8 H8A 0.9900
C8 H8B 0.9900
C9 C15 1.395(3)
C9 C10 1.405(3)
C10 O2 1.354(2)
C10 C11 1.396(3)
C11 C12 1.387(3)
C11 H11 0.9500
C12 C13 1.376(3)
C12 H12 0.9500
C13 C15 1.377(3)
C13 O3 1.421(2)
C14 F1 1.313(2)
C14 F3 1.327(3)
C14 O3 1.330(2)
C14 F2 1.336(2)
C15 H15 0.9500
C16 C17 1.390(3)
C16 C22 1.399(2)
C17 C18 1.380(3)
C17 H17 0.9500
C18 C19 1.379(3)
C18 H18 0.9500
C19 C20 1.387(3)
C19 H19 0.9500
C20 C22 1.381(3)
C20 H20 0.9500
C22 H22 0.9500
C23 O4 1.427(2)
C23 C24 1.536(2)
C23 H23A 0.9900
C23 H23B 0.9900
C24 C31 1.506(3)
C24 C25 1.539(3)
C24 H24 1.0000
C25 C26 1.533(2)
C25 H25A 0.9900
C25 H25B 0.9900
C26 O4 1.446(2)
C26 C30 1.524(3)
C26 C27 1.551(3)
C27 N2 1.481(2)
C27 C38 1.513(3)
C27 H27 1.0000
C28 N2 1.479(2)
C28 C29 1.516(3)
C28 H28A 0.9900
C28 H28B 0.9900
C29 C30 1.526(3)
C29 H29A 0.9900
C29 H29B 0.9900
C30 H30A 0.9900
C30 H30B 0.9900
C31 C37 1.390(3)
C31 C32 1.406(3)
C32 O5 1.352(2)
C32 C33 1.401(3)
C33 C34 1.389(3)
C33 H33 0.9500
C34 C35 1.376(3)
C34 H34 0.9500
C35 C37 1.379(3)
C35 O6 1.420(2)
C36 F6 1.309(2)
C36 F5 1.325(2)
C36 F4 1.325(2)
C36 O6 1.336(2)
C37 H37 0.9500
C38 C43 1.396(3)
C38 C39 1.397(3)
C39 C40 1.379(3)
C39 H39 0.9500
C40 C41 1.387(3)
C40 H40 0.9500
C41 C42 1.382(3)
C41 H41 0.9500
C42 C43 1.385(3)
C42 H42 0.9500
C43 H43 0.9500
C44 C45 1.495(3)
C44 H44A 0.9800
C44 H44B 0.9800
C44 H44C 0.9800
C45 O7 1.449(3)
C45 H45A 0.9900
C45 H45B 0.9900
C46 O8 1.206(3)
C46 O7 1.334(3)
C46 C47 1.496(4)
C47 H47A 0.9800
C47 H47B 0.9800
C47 H47C 0.9800
N1 H1N 0.92(2)
N2 H2N 0.92(2)
O2 H2C 0.8400
O5 H5A 0.8400
